data_1552646
loop_
_publ_author_name
'Jaidee, Wuttichai'
'Andersen, Raymond J.'
'Chavez, Miguel A. G.'
'Wang, Yan A.'
'Patrick, Brian O.'
'Pyne, Stephen G.'
'Muanprasat, Chatchai'
'Borwornpinyo, Suparerk'
'Laphookhieo, Surat'

_publ_section_title
;
 Amides and Flavonoids from the Fruit and Leaf Extracts of Melodorum
 siamensis.
;
_journal_issue 2
_journal_name_full 'Journal of natural products'
_journal_page_first 283
_journal_page_last 292
_journal_paper_doi 10.1021/acs.jnatprod.8b00696
_journal_volume 82
_journal_year 2019
_chemical_absolute_configuration ad
_chemical_formula_moiety 'C17 H17 N O3'
_chemical_formula_sum 'C17 H17 N O3'
_chemical_formula_weight 283.31
_space_group_crystal_system orthorhombic
_space_group_IT_number 19
_space_group_name_Hall 'P 2ac 2ab'
_space_group_name_H-M_alt 'P 21 21 21'
_atom_sites_solution_hydrogens mixed
_atom_sites_solution_primary dual
_audit_creation_date 2017-09-21
_audit_creation_method
;
Olex2 1.2
(compiled 2017.08.10 svn.r3458 for OlexSys, GUI svn.r5381)
;
_cell_angle_alpha 90
_cell_angle_beta 90
_cell_angle_gamma 90
_cell_formula_units_Z 4
_cell_length_a 7.6392(7)
_cell_length_b 8.9874(8)
_cell_length_c 20.4621(17)
_cell_measurement_reflns_used 6523
_cell_measurement_temperature 90(2)
_cell_measurement_theta_max 68.23
_cell_measurement_theta_min 4.32
_cell_volume 1404.9(2)
_computing_cell_refinement 'SAINT v8.34A (Bruker, 2013)'
_computing_data_reduction 'SAINT v8.34A (Bruker, 2013)'
_computing_molecular_graphics 'Olex2 (Dolomanov et al., 2009)'
_computing_publication_material 'Olex2 (Dolomanov et al., 2009)'
_computing_structure_refinement 'XL (Sheldrick, 2008)'
_computing_structure_solution 'XT (Sheldrick, 2015)'
_diffrn_ambient_temperature 90(2)
_diffrn_detector 'Bruker APEX2 area detector'
_diffrn_detector_area_resol_mean 7.9
_diffrn_detector_type 'CCD area detector'
_diffrn_measured_fraction_theta_full 0.995
_diffrn_measured_fraction_theta_max 0.993
_diffrn_measurement_device 'Bruker-Nonius Kappa diffractometer'
_diffrn_measurement_device_type 'Bruker APEX II area detector'
_diffrn_measurement_method '\w and \f scans'
_diffrn_radiation_monochromator 'mirror optics'
_diffrn_radiation_probe x-ray
_diffrn_radiation_type CuK\a
_diffrn_radiation_wavelength 1.54178
_diffrn_reflns_av_R_equivalents 0.0445
_diffrn_reflns_av_unetI/netI 0.0417
_diffrn_reflns_Laue_measured_fraction_full 0.995
_diffrn_reflns_Laue_measured_fraction_max 0.993
_diffrn_reflns_limit_h_max 8
_diffrn_reflns_limit_h_min -9
_diffrn_reflns_limit_k_max 10
_diffrn_reflns_limit_k_min -10
_diffrn_reflns_limit_l_max 24
_diffrn_reflns_limit_l_min -24
_diffrn_reflns_number 9367
_diffrn_reflns_point_group_measured_fraction_full 0.987
_diffrn_reflns_point_group_measured_fraction_max 0.984
_diffrn_reflns_theta_full 67.679
_diffrn_reflns_theta_max 68.220
_diffrn_reflns_theta_min 4.321
_diffrn_source 'microfocus sealed X-ray tube'
_diffrn_source_type 'Incoatec I\ms'
_diffrn_standards_number 0
_exptl_absorpt_coefficient_mu 0.747
_exptl_absorpt_correction_T_max 0.935
_exptl_absorpt_correction_T_min 0.841
_exptl_absorpt_correction_type multi-scan
_exptl_absorpt_process_details
'SADABS-2014/5 (Bruker,2014/5) was used for absorption correction. wR2(int) was 0.0726 before and 0.0595 after correction. The Ratio of minimum to maximum transmission is 0.8995. The \l/2 correction factor is 0.00150.'
_exptl_crystal_colour colourless
_exptl_crystal_colour_primary colourless
_exptl_crystal_density_diffrn 1.340
_exptl_crystal_description prism
_exptl_crystal_F_000 600
_exptl_crystal_size_max 0.14
_exptl_crystal_size_mid 0.13
_exptl_crystal_size_min 0.09
_refine_diff_density_max 0.140
_refine_diff_density_min -0.206
_refine_diff_density_rms 0.042
_refine_ls_abs_structure_details
;
 Flack x determined using 925 quotients [(I+)-(I-)]/[(I+)+(I-)]
 (Parsons, Flack and Wagner, Acta Cryst. B69 (2013) 249-259).
;
_refine_ls_abs_structure_Flack -0.09(15)
_refine_ls_extinction_method none
_refine_ls_goodness_of_fit_ref 1.072
_refine_ls_hydrogen_treatment mixed
_refine_ls_matrix_type full
_refine_ls_number_parameters 194
_refine_ls_number_reflns 2539
_refine_ls_number_restraints 0
_refine_ls_restrained_S_all 1.072
_refine_ls_R_factor_all 0.0365
_refine_ls_R_factor_gt 0.0328
_refine_ls_shift/su_max 0.000
_refine_ls_shift/su_mean 0.000
_refine_ls_structure_factor_coef Fsqd
_refine_ls_weighting_details 'w=1/[\s^2^(Fo^2^)+(0.0373P)^2^+0.3087P] where P=(Fo^2^+2Fc^2^)/3'
_refine_ls_weighting_scheme calc
_refine_ls_wR_factor_gt 0.0809
_refine_ls_wR_factor_ref 0.0839
_reflns_Friedel_coverage 0.690
_reflns_Friedel_fraction_full 0.975
_reflns_Friedel_fraction_max 0.972
_reflns_number_gt 2356
_reflns_number_total 2539
_reflns_threshold_expression 'I > 2\s(I)'
_cod_data_source_file np8b00696_si_002.cif
_cod_data_source_block ra126
_cod_depositor_comments
;
The following automatic conversions were performed:

data item '_diffrn_radiation_probe' value 'X-ray' was changed to
'x-ray' in accordance with the
/home/data/users/saulius/crontab/automatic-downloads/current/ACS/lib/dictionaries/cif_core.dic
dictionary named 'cif_core.dic' version 2.4.2 last updated on
2011-04-26.

Automatic conversion script
Id: cif_fix_values 6909 2019-04-08 15:41:33Z antanas 
;
_cod_database_code 1552646
_shelx_shelxl_version_number 2017/1
_shelx_space_group_comment
;
The symmetry employed for this shelxl refinement is uniquely defined
by the following loop, which should always be used as a source of
symmetry information in preference to the above space-group names.
They are only intended as comments.
;
_shelx_estimated_absorpt_t_max 0.936
_shelx_estimated_absorpt_t_min 0.903
_olex2_refinement_description
;
1. Fixed Uiso
 At 1.2 times of:
  All C(H) groups, All C(H,H) groups
2.a Ternary CH refined with riding coordinates:
 C9(H9)
2.b Secondary CH2 refined with riding coordinates:
 C2(H2A,H2B), C3(H3A,H3B), C8(H8A,H8B)
2.c Aromatic/amide H refined with riding coordinates:
 C2'(H2'), C3'(H3'), C5(H5), C5'(H5'), C6(H6), C6'(H6'), C7'(H7'), C8'(H8'),
 C9'(H9')
;
_olex2_submission_special_instructions 'No special instructions were received'

loop_
_space_group_symop_operation_xyz
'x, y, z'
'-x+1/2, -y, z+1/2'
'-x, y+1/2, -z+1/2'
'x+1/2, -y+1/2, -z'

loop_
_atom_site_label
_atom_site_type_symbol
_atom_site_fract_x
_atom_site_fract_y
_atom_site_fract_z
_atom_site_U_iso_or_equiv
_atom_site_adp_type
_atom_site_occupancy
_atom_site_site_symmetry_order
_atom_site_calc_flag
_atom_site_refinement_flags_posn
O1 O 0.5785(2) 0.25339(19) 0.68600(7) 0.0184(3) Uani 1 1 d .
H1 H 0.493(5) 0.256(4) 0.7137(16) 0.048(9) Uiso 1 1 d .
O2 O 0.8097(3) 0.4406(2) 0.91144(8) 0.0304(4) Uani 1 1 d .
O3 O 0.6735(2) 0.76655(17) 0.72175(7) 0.0213(4) Uani 1 1 d .
N1 N 0.7613(3) 0.5451(2) 0.68098(8) 0.0171(4) Uani 1 1 d .
C1' C 0.7311(3) 0.6919(2) 0.67509(10) 0.0173(5) Uani 1 1 d .
C2 C 0.8394(3) 0.4464(2) 0.63084(11) 0.0191(5) Uani 1 1 d .
H2A H 0.947315 0.490386 0.612275 0.023 Uiso 1 1 calc R
H2B H 0.755575 0.426157 0.595027 0.023 Uiso 1 1 calc R
C2' C 0.7676(3) 0.7615(3) 0.61087(10) 0.0191(5) Uani 1 1 d .
H2' H 0.826769 0.707002 0.577805 0.023 Uiso 1 1 calc R
C3 C 0.8797(3) 0.3056(3) 0.66950(10) 0.0189(5) Uani 1 1 d .
H3A H 0.995557 0.312460 0.690997 0.023 Uiso 1 1 calc R
H3B H 0.877804 0.216781 0.640891 0.023 Uiso 1 1 calc R
C3' C 0.7167(3) 0.9014(3) 0.59978(10) 0.0196(5) Uani 1 1 d .
H3' H 0.658007 0.950642 0.634530 0.024 Uiso 1 1 calc R
C4 C 0.7322(3) 0.2994(2) 0.72012(10) 0.0166(5) Uani 1 1 d .
C4' C 0.7421(3) 0.9868(2) 0.53932(10) 0.0181(5) Uani 1 1 d .
C5 C 0.7641(3) 0.1956(2) 0.77643(11) 0.0191(5) Uani 1 1 d .
H5 H 0.760452 0.091780 0.767923 0.023 Uiso 1 1 calc R
C5' C 0.8579(3) 0.9436(3) 0.48994(10) 0.0199(5) Uani 1 1 d .
H5' H 0.923417 0.854277 0.494232 0.024 Uiso 1 1 calc R
C6 C 0.7973(3) 0.2391(3) 0.83760(10) 0.0210(5) Uani 1 1 d .
H6 H 0.811536 0.165970 0.870703 0.025 Uiso 1 1 calc R
C6' C 0.8767(3) 1.0315(3) 0.43464(11) 0.0213(5) Uani 1 1 d .
H6' H 0.955165 1.001713 0.401078 0.026 Uiso 1 1 calc R
C7 C 0.8123(3) 0.3978(3) 0.85504(11) 0.0217(5) Uani 1 1 d .
C7' C 0.7822(3) 1.1622(3) 0.42787(10) 0.0217(5) Uani 1 1 d .
H7' H 0.796298 1.221562 0.389813 0.026 Uiso 1 1 calc R
C8 C 0.8369(3) 0.5025(2) 0.79802(10) 0.0201(5) Uani 1 1 d .
H8A H 0.960049 0.497862 0.783067 0.024 Uiso 1 1 calc R
H8B H 0.812768 0.605668 0.812391 0.024 Uiso 1 1 calc R
C8' C 0.6672(3) 1.2066(3) 0.47644(11) 0.0217(5) Uani 1 1 d .
H8' H 0.601840 1.295934 0.471826 0.026 Uiso 1 1 calc R
C9 C 0.7157(3) 0.4630(2) 0.74117(10) 0.0167(5) Uani 1 1 d .
H9 H 0.591632 0.484819 0.753513 0.020 Uiso 1 1 calc R
C9' C 0.6483(3) 1.1190(2) 0.53206(11) 0.0206(5) Uani 1 1 d .
H9' H 0.570317 1.149610 0.565618 0.025 Uiso 1 1 calc R

loop_
_atom_site_aniso_label
_atom_site_aniso_U_11
_atom_site_aniso_U_22
_atom_site_aniso_U_33
_atom_site_aniso_U_23
_atom_site_aniso_U_13
_atom_site_aniso_U_12
O1 0.0178(8) 0.0201(8) 0.0173(7) -0.0013(7) 0.0005(6) -0.0038(7)
O2 0.0392(11) 0.0332(10) 0.0188(8) -0.0017(7) -0.0041(7) -0.0022(9)
O3 0.0253(9) 0.0178(8) 0.0208(7) 0.0005(6) 0.0071(7) 0.0020(7)
N1 0.0204(10) 0.0144(9) 0.0165(8) 0.0017(7) 0.0040(7) 0.0018(8)
C1' 0.0152(11) 0.0170(11) 0.0196(10) 0.0002(9) 0.0025(8) -0.0001(9)
C2 0.0221(12) 0.0163(11) 0.0190(10) 0.0003(9) 0.0054(9) 0.0028(10)
C2' 0.0218(12) 0.0170(11) 0.0184(10) 0.0005(9) 0.0036(9) -0.0006(10)
C3 0.0204(12) 0.0161(11) 0.0201(11) -0.0002(9) 0.0032(9) 0.0009(10)
C3' 0.0224(12) 0.0193(12) 0.0172(10) -0.0007(8) 0.0014(9) -0.0006(9)
C4 0.0170(11) 0.0158(11) 0.0171(10) -0.0004(8) 0.0011(9) -0.0012(9)
C4' 0.0224(12) 0.0155(11) 0.0163(10) -0.0011(8) -0.0018(9) -0.0025(9)
C5 0.0171(11) 0.0159(11) 0.0242(11) 0.0023(9) 0.0032(9) 0.0004(9)
C5' 0.0227(12) 0.0179(12) 0.0193(11) -0.0015(9) -0.0002(9) 0.0005(10)
C6 0.0191(12) 0.0216(12) 0.0222(11) 0.0058(9) -0.0012(9) -0.0006(10)
C6' 0.0210(12) 0.0261(12) 0.0168(10) -0.0029(10) -0.0001(9) -0.0035(10)
C7 0.0195(12) 0.0260(13) 0.0196(11) 0.0021(9) -0.0031(9) -0.0002(10)
C7' 0.0234(13) 0.0236(13) 0.0182(11) 0.0047(9) -0.0043(9) -0.0062(10)
C8 0.0205(12) 0.0193(12) 0.0205(11) -0.0004(9) -0.0003(9) -0.0031(10)
C8' 0.0263(13) 0.0177(12) 0.0212(11) 0.0021(9) -0.0050(9) 0.0000(10)
C9 0.0175(11) 0.0151(11) 0.0175(10) 0.0006(8) 0.0015(8) 0.0017(9)
C9' 0.0253(13) 0.0171(11) 0.0194(11) -0.0018(9) 0.0002(9) 0.0025(10)

loop_
_atom_type_symbol
_atom_type_description
_atom_type_scat_dispersion_real
_atom_type_scat_dispersion_imag
_atom_type_scat_source
C C 0.0181 0.0091 'International Tables Vol C Tables 4.2.6.8 and 6.1.1.4'
H H 0.0000 0.0000 'International Tables Vol C Tables 4.2.6.8 and 6.1.1.4'
N N 0.0311 0.0180 'International Tables Vol C Tables 4.2.6.8 and 6.1.1.4'
O O 0.0492 0.0322 'International Tables Vol C Tables 4.2.6.8 and 6.1.1.4'

loop_
_geom_angle_atom_site_label_1
_geom_angle_atom_site_label_2
_geom_angle_atom_site_label_3
_geom_angle
C4 O1 H1 107(2)
C1' N1 C2 126.45(18)
C1' N1 C9 121.62(18)
C9 N1 C2 111.93(16)
O3 C1' N1 121.31(19)
O3 C1' C2' 121.19(19)
N1 C1' C2' 117.50(19)
N1 C2 H2A 111.2
N1 C2 H2B 111.2
N1 C2 C3 102.65(16)
H2A C2 H2B 109.2
C3 C2 H2A 111.2
C3 C2 H2B 111.2
C1' C2' H2' 120.2
C3' C2' C1' 119.6(2)
C3' C2' H2' 120.2
C2 C3 H3A 111.1
C2 C3 H3B 111.1
C2 C3 C4 103.43(18)
H3A C3 H3B 109.0
C4 C3 H3A 111.1
C4 C3 H3B 111.1
C2' C3' H3' 116.7
C2' C3' C4' 126.6(2)
C4' C3' H3' 116.7
O1 C4 C3 106.57(17)
O1 C4 C5 109.20(17)
O1 C4 C9 110.28(18)
C3 C4 C9 102.42(17)
C5 C4 C3 114.94(18)
C5 C4 C9 113.09(18)
C5' C4' C3' 123.2(2)
C9' C4' C3' 117.8(2)
C9' C4' C5' 119.0(2)
C4 C5 H5 117.7
C6 C5 C4 124.6(2)
C6 C5 H5 117.7
C4' C5' H5' 120.1
C6' C5' C4' 119.8(2)
C6' C5' H5' 120.1
C5 C6 H6 119.2
C5 C6 C7 121.6(2)
C7 C6 H6 119.2
C5' C6' H6' 119.7
C7' C6' C5' 120.7(2)
C7' C6' H6' 119.7
O2 C7 C6 122.3(2)
O2 C7 C8 122.5(2)
C6 C7 C8 115.17(19)
C6' C7' H7' 119.9
C8' C7' C6' 120.2(2)
C8' C7' H7' 119.9
C7 C8 H8A 109.3
C7 C8 H8B 109.3
C7 C8 C9 111.56(19)
H8A C8 H8B 108.0
C9 C8 H8A 109.3
C9 C8 H8B 109.3
C7' C8' H8' 120.3
C7' C8' C9' 119.3(2)
C9' C8' H8' 120.3
N1 C9 C4 102.99(16)
N1 C9 C8 112.04(18)
N1 C9 H9 109.6
C4 C9 H9 109.6
C8 C9 C4 112.69(18)
C8 C9 H9 109.6
C4' C9' H9' 119.5
C8' C9' C4' 121.1(2)
C8' C9' H9' 119.5

loop_
_geom_bond_atom_site_label_1
_geom_bond_atom_site_label_2
_geom_bond_distance
O1 H1 0.87(4)
O1 C4 1.427(3)
O2 C7 1.217(3)
O3 C1' 1.247(3)
N1 C1' 1.345(3)
N1 C2 1.481(3)
N1 C9 1.477(3)
C1' C2' 1.482(3)
C2 H2A 0.9900
C2 H2B 0.9900
C2 C3 1.524(3)
C2' H2' 0.9500
C2' C3' 1.335(3)
C3 H3A 0.9900
C3 H3B 0.9900
C3 C4 1.532(3)
C3' H3' 0.9500
C3' C4' 1.469(3)
C4 C5 1.502(3)
C4 C9 1.537(3)
C4' C5' 1.398(3)
C4' C9' 1.395(3)
C5 H5 0.9500
C5 C6 1.335(3)
C5' H5' 0.9500
C5' C6' 1.387(3)
C6 H6 0.9500
C6 C7 1.475(3)
C6' H6' 0.9500
C6' C7' 1.386(3)
C7 C8 1.511(3)
C7' H7' 0.9500
C7' C8' 1.385(3)
C8 H8A 0.9900
C8 H8B 0.9900
C8 C9 1.529(3)
C8' H8' 0.9500
C8' C9' 1.392(3)
C9 H9 1.0000
C9' H9' 0.9500

loop_
_geom_hbond_atom_site_label_D
_geom_hbond_atom_site_label_H
_geom_hbond_atom_site_label_A
_geom_hbond_distance_DH
_geom_hbond_distance_HA
_geom_hbond_distance_DA
_geom_hbond_angle_DHA
_geom_hbond_site_symmetry_A
_geom_hbond_publ_flag
O1 H1 O3 0.87(4) 1.83(4) 2.698(2) 175(3) 3_646 yes
